data_4110933
loop_
_publ_author_name
'Shou-Fei Zhu'
'Jian-Bo Xie'
'Yong-Zhen Zhang'
'Shen Li'
'Qi-Lin Zhou'

_publ_section_title
;
 Well-Defined Chiral Spiro Iridium/Phosphine-Oxazoline Cationic Complexes
 for Highly Enantioselective Hydrogenation of Imines at Ambient Pressure
;
_journal_name_full 'Journal of the American Chemical Society'
_journal_page_first 12886
_journal_page_last 12891
_journal_paper_doi 10.1021/ja063444p
_journal_volume 128
_journal_year 2006
_chemical_formula_sum 'C14 H14 Br N'
_chemical_formula_weight 276.17
_chemical_name_systematic
; 
 ? 
;
_space_group_IT_number 19
_symmetry_cell_setting orthorhombic
_symmetry_space_group_name_Hall 'P 2ac 2ab'
_symmetry_space_group_name_H-M 'P 21 21 21'
_atom_sites_solution_hydrogens geom
_atom_sites_solution_primary direct
_atom_sites_solution_secondary difmap
_audit_creation_method SHELXL-97
_cell_angle_alpha 90.00
_cell_angle_beta 90.00
_cell_angle_gamma 90.00
_cell_formula_units_Z 8
_cell_length_a 9.708(5)
_cell_length_b 13.803(8)
_cell_length_c 18.973(10)
_cell_measurement_reflns_used 2841
_cell_measurement_temperature 294(2)
_cell_measurement_theta_max 19.11
_cell_measurement_theta_min 2.36
_cell_volume 2542(2)
_computing_cell_refinement 'Bruker SMART'
_computing_data_collection 'Bruker SMART'
_computing_data_reduction 'Bruker SAINT'
_computing_molecular_graphics 'Bruker SHELXTL'
_computing_publication_material 'Bruker SHELXTL'
_computing_structure_refinement 'SHELXL-97 (Sheldrick, 1997)'
_computing_structure_solution 'SHELXS-97 (Sheldrick, 1990)'
_diffrn_ambient_temperature 294(2)
_diffrn_measured_fraction_theta_full 0.987
_diffrn_measured_fraction_theta_max 0.987
_diffrn_measurement_device_type 'CCD area detector'
_diffrn_measurement_method 'phi and omega scans'
_diffrn_radiation_monochromator graphite
_diffrn_radiation_source 'fine-focus sealed tube'
_diffrn_radiation_type MoK\a
_diffrn_radiation_wavelength 0.71073
_diffrn_reflns_av_R_equivalents 0.0638
_diffrn_reflns_av_sigmaI/netI 0.1012
_diffrn_reflns_limit_h_max 12
_diffrn_reflns_limit_h_min -11
_diffrn_reflns_limit_k_max 17
_diffrn_reflns_limit_k_min -17
_diffrn_reflns_limit_l_max 23
_diffrn_reflns_limit_l_min -14
_diffrn_reflns_number 14240
_diffrn_reflns_theta_full 26.49
_diffrn_reflns_theta_max 26.49
_diffrn_reflns_theta_min 1.82
_exptl_absorpt_coefficient_mu 3.206
_exptl_absorpt_correction_T_max 0.5665
_exptl_absorpt_correction_T_min 0.4894
_exptl_absorpt_correction_type multi-scan
_exptl_absorpt_process_details SADABS
_exptl_crystal_density_diffrn 1.443
_exptl_crystal_density_meas ?
_exptl_crystal_F_000 1120
_exptl_crystal_size_max 0.26
_exptl_crystal_size_mid 0.22
_exptl_crystal_size_min 0.20
_refine_diff_density_max 0.268
_refine_diff_density_min -0.392
_refine_diff_density_rms 0.064
_refine_ls_abs_structure_details 'Flack H D (1983), Acta Cryst. A39, 876-881'
_refine_ls_abs_structure_Flack 0.007(12)
_refine_ls_extinction_method none
_refine_ls_goodness_of_fit_ref 0.982
_refine_ls_hydrogen_treatment constr
_refine_ls_matrix_type full
_refine_ls_number_parameters 291
_refine_ls_number_reflns 5192
_refine_ls_number_restraints 0
_refine_ls_restrained_S_all 0.982
_refine_ls_R_factor_all 0.1360
_refine_ls_R_factor_gt 0.0396
_refine_ls_shift/su_max 0.001
_refine_ls_shift/su_mean 0.000
_refine_ls_structure_factor_coef Fsqd
_refine_ls_weighting_details 'calc w=1/[\s^2^(Fo^2^)+(0.0280P)^2^+0.0000P] where P=(Fo^2^+2Fc^2^)/3'
_refine_ls_weighting_scheme calc
_refine_ls_wR_factor_gt 0.0667
_refine_ls_wR_factor_ref 0.0894
_reflns_number_gt 2605
_reflns_number_total 5192
_reflns_threshold_expression >2sigma(I)
_cod_data_source_file ja063444psi20060803_011553.cif
_cod_data_source_block 060312c
_cod_depositor_comments
;
The following automatic conversions were performed:

'_exptl_crystal_density_meas' value 'none' was changed to '?' - the
value is perceived as not measured.

Automatic conversion script
Id: cif_fix_values 3008 2015-01-20 13:52:24Z robertas 
;
_cod_database_code 4110933

loop_
_symmetry_equiv_pos_as_xyz
'x, y, z'
'-x+1/2, -y, z+1/2'
'x+1/2, -y+1/2, -z'
'-x, y+1/2, -z+1/2'

loop_
_atom_site_label
_atom_site_type_symbol
_atom_site_fract_x
_atom_site_fract_y
_atom_site_fract_z
_atom_site_U_iso_or_equiv
_atom_site_adp_type
_atom_site_occupancy
_atom_site_symmetry_multiplicity
_atom_site_calc_flag
_atom_site_refinement_flags
Br1 Br -0.24467(7) 0.59424(4) 1.37978(3) 0.0746(2) Uani 1 1 d .
Br3 Br 0.21448(5) 0.65438(5) 0.90471(3) 0.0787(2) Uani 1 1 d .
N1 N -0.1162(4) 0.4001(3) 1.0490(2) 0.0580(12) Uani 1 1 d .
H1 H -0.0381 0.3946 1.0280 0.070 Uiso 1 1 calc R
N2 N 0.8335(4) 0.8441(3) 0.7920(2) 0.0570(12) Uani 1 1 d .
H2 H 0.8579 0.8459 0.7484 0.068 Uiso 1 1 calc R
C1 C -0.3079(5) 0.5630(3) 1.1650(3) 0.0513(14) Uani 1 1 d .
H1A H -0.3785 0.5774 1.1336 0.062 Uiso 1 1 calc R
C2 C -0.3234(5) 0.5864(4) 1.2358(3) 0.0525(14) Uani 1 1 d .
H2A H -0.4036 0.6164 1.2514 0.063 Uiso 1 1 calc R
C3 C -0.2203(6) 0.5650(3) 1.2825(3) 0.0498(13) Uani 1 1 d .
C4 C -0.1022(5) 0.5199(4) 1.2599(3) 0.0491(14) Uani 1 1 d .
H4 H -0.0326 0.5047 1.2917 0.059 Uiso 1 1 calc R
C5 C -0.0878(5) 0.4971(4) 1.1888(3) 0.0499(15) Uani 1 1 d .
H5 H -0.0078 0.4666 1.1735 0.060 Uiso 1 1 calc R
C6 C -0.1898(5) 0.5189(3) 1.1404(3) 0.0424(14) Uani 1 1 d .
C7 C -0.1706(5) 0.4964(4) 1.0622(3) 0.0491(15) Uani 1 1 d .
H7 H -0.2608 0.5010 1.0393 0.059 Uiso 1 1 calc R
C8 C -0.0738(5) 0.5717(4) 1.0273(3) 0.0682(16) Uani 1 1 d .
H8A H 0.0155 0.5686 1.0490 0.102 Uiso 1 1 calc R
H8B H -0.1114 0.6355 1.0333 0.102 Uiso 1 1 calc R
H8C H -0.0655 0.5578 0.9779 0.102 Uiso 1 1 calc R
C9 C -0.1850(5) 0.3174(4) 1.0688(3) 0.0505(15) Uani 1 1 d .
C10 C -0.1148(6) 0.2338(4) 1.0842(3) 0.0620(17) Uani 1 1 d .
H10 H -0.0191 0.2342 1.0831 0.074 Uiso 1 1 calc R
C11 C -0.1824(6) 0.1495(4) 1.1011(3) 0.0714(17) Uani 1 1 d .
H11 H -0.1323 0.0941 1.1120 0.086 Uiso 1 1 calc R
C12 C -0.3234(6) 0.1469(5) 1.1019(3) 0.0719(17) Uani 1 1 d .
H12 H -0.3692 0.0894 1.1120 0.086 Uiso 1 1 calc R
C13 C -0.3969(6) 0.2299(5) 1.0876(4) 0.0730(19) Uani 1 1 d .
H13 H -0.4926 0.2285 1.0885 0.088 Uiso 1 1 calc R
C14 C -0.3297(5) 0.3145(4) 1.0720(3) 0.0576(17) Uani 1 1 d .
H14 H -0.3802 0.3705 1.0635 0.069 Uiso 1 1 calc R
C15 C 0.4278(6) 0.7293(4) 0.8184(3) 0.0542(15) Uani 1 1 d .
H15 H 0.3563 0.7468 0.7884 0.065 Uiso 1 1 calc R
C16 C 0.4011(5) 0.6822(3) 0.8794(3) 0.0501(14) Uani 1 1 d .
C17 C 0.5051(5) 0.6556(4) 0.9246(3) 0.0622(15) Uani 1 1 d .
H17 H 0.4858 0.6230 0.9664 0.075 Uiso 1 1 calc R
C18 C 0.6377(5) 0.6784(4) 0.9068(3) 0.0597(15) Uani 1 1 d .
H18 H 0.7086 0.6604 0.9371 0.072 Uiso 1 1 calc R
C19 C 0.6701(5) 0.7274(3) 0.8450(3) 0.0407(14) Uani 1 1 d .
C20 C 0.5626(6) 0.7514(4) 0.8014(3) 0.0547(15) Uani 1 1 d .
H20 H 0.5810 0.7833 0.7592 0.066 Uiso 1 1 calc R
C21 C 0.8175(5) 0.7513(4) 0.8258(3) 0.0532(15) Uani 1 1 d .
H21 H 0.8721 0.7517 0.8692 0.064 Uiso 1 1 calc R
C22 C 0.8764(5) 0.6728(4) 0.7771(4) 0.087(2) Uani 1 1 d .
H22A H 0.8213 0.6687 0.7351 0.130 Uiso 1 1 calc R
H22B H 0.8754 0.6115 0.8010 0.130 Uiso 1 1 calc R
H22C H 0.9694 0.6892 0.7646 0.130 Uiso 1 1 calc R
C23 C 0.8110(5) 0.9302(4) 0.8270(3) 0.0451(13) Uani 1 1 d .
C24 C 0.8078(5) 1.0178(4) 0.7902(3) 0.0610(15) Uani 1 1 d .
H24 H 0.8164 1.0178 0.7414 0.073 Uiso 1 1 calc R
C25 C 0.7921(6) 1.1046(4) 0.8256(4) 0.0719(17) Uani 1 1 d .
H25 H 0.7889 1.1621 0.8001 0.086 Uiso 1 1 calc R
C26 C 0.7811(6) 1.1073(4) 0.8967(4) 0.0742(17) Uani 1 1 d .
H26 H 0.7723 1.1662 0.9200 0.089 Uiso 1 1 calc R
C27 C 0.7833(6) 1.0228(4) 0.9339(3) 0.0665(15) Uani 1 1 d .
H27 H 0.7753 1.0245 0.9827 0.080 Uiso 1 1 calc R
C28 C 0.7969(5) 0.9354(4) 0.9003(3) 0.0539(14) Uani 1 1 d .
H28 H 0.7969 0.8787 0.9267 0.065 Uiso 1 1 calc R

loop_
_atom_site_aniso_label
_atom_site_aniso_U_11
_atom_site_aniso_U_22
_atom_site_aniso_U_33
_atom_site_aniso_U_23
_atom_site_aniso_U_13
_atom_site_aniso_U_12
Br1 0.0972(4) 0.0678(4) 0.0587(3) -0.0051(3) 0.0112(4) 0.0096(4)
Br3 0.0536(3) 0.0869(4) 0.0956(5) 0.0100(4) 0.0155(4) -0.0114(3)
N1 0.052(3) 0.064(3) 0.058(3) -0.003(3) 0.012(2) 0.005(3)
N2 0.059(3) 0.059(3) 0.053(3) -0.009(3) 0.020(2) -0.012(3)
C1 0.043(3) 0.051(4) 0.060(4) 0.005(3) -0.007(3) 0.008(3)
C2 0.037(3) 0.055(3) 0.066(4) 0.003(3) 0.009(3) 0.007(3)
C3 0.053(3) 0.039(3) 0.058(3) 0.004(2) -0.001(3) -0.001(3)
C4 0.048(3) 0.048(3) 0.052(4) 0.001(3) -0.006(3) 0.006(3)
C5 0.030(3) 0.062(4) 0.058(4) -0.006(3) 0.000(3) 0.009(3)
C6 0.039(3) 0.041(3) 0.047(4) 0.004(3) -0.009(3) 0.005(3)
C7 0.041(3) 0.054(4) 0.052(4) -0.002(3) -0.011(3) 0.004(3)
C8 0.070(4) 0.070(4) 0.064(4) 0.012(3) -0.001(3) -0.005(3)
C9 0.053(4) 0.055(4) 0.043(4) -0.004(3) 0.003(3) -0.004(3)
C10 0.068(4) 0.054(4) 0.063(5) -0.008(4) -0.010(4) 0.012(3)
C11 0.096(5) 0.053(4) 0.065(4) -0.008(4) -0.018(4) 0.015(4)
C12 0.095(5) 0.062(5) 0.059(4) 0.003(4) 0.000(4) -0.007(4)
C13 0.069(4) 0.071(5) 0.079(5) -0.002(4) 0.002(4) -0.005(4)
C14 0.049(3) 0.053(4) 0.070(5) -0.004(3) -0.003(3) -0.002(3)
C15 0.047(3) 0.059(4) 0.057(4) 0.012(3) -0.010(3) 0.005(3)
C16 0.049(3) 0.045(3) 0.056(4) 0.006(3) 0.002(3) -0.009(2)
C17 0.061(3) 0.079(4) 0.046(4) 0.022(4) 0.005(3) -0.001(3)
C18 0.053(3) 0.074(4) 0.052(4) 0.011(4) -0.009(3) 0.004(3)
C19 0.038(3) 0.029(3) 0.055(4) 0.003(3) 0.002(3) 0.002(2)
C20 0.060(4) 0.052(4) 0.052(4) 0.016(3) 0.000(3) -0.005(3)
C21 0.042(3) 0.054(4) 0.064(4) -0.010(3) 0.002(3) -0.003(3)
C22 0.060(4) 0.072(4) 0.127(6) -0.027(4) 0.033(4) -0.009(3)
C23 0.037(3) 0.047(3) 0.052(4) 0.001(3) 0.000(3) -0.013(3)
C24 0.053(4) 0.072(4) 0.058(4) 0.009(3) 0.007(3) -0.014(3)
C25 0.066(4) 0.051(4) 0.099(5) 0.028(4) -0.004(4) 0.000(3)
C26 0.071(4) 0.048(4) 0.104(5) -0.008(4) -0.011(5) -0.010(3)
C27 0.079(4) 0.062(4) 0.059(4) -0.011(3) 0.002(4) -0.002(4)
C28 0.065(3) 0.046(3) 0.051(4) 0.002(3) 0.005(3) -0.003(3)

loop_
_atom_type_symbol
_atom_type_description
_atom_type_scat_dispersion_real
_atom_type_scat_dispersion_imag
_atom_type_scat_source
C C 0.0033 0.0016 'International Tables Vol C Tables 4.2.6.8 and 6.1.1.4'
H H 0.0000 0.0000 'International Tables Vol C Tables 4.2.6.8 and 6.1.1.4'
N N 0.0061 0.0033 'International Tables Vol C Tables 4.2.6.8 and 6.1.1.4'
Br Br -0.2901 2.4595 'International Tables Vol C Tables 4.2.6.8 and 6.1.1.4'

loop_
_geom_angle_atom_site_label_1
_geom_angle_atom_site_label_2
_geom_angle_atom_site_label_3
_geom_angle
C9 N1 C7 122.4(4)
C9 N1 H1 118.8
C7 N1 H1 118.8
C23 N2 C21 122.3(4)
C23 N2 H2 118.9
C21 N2 H2 118.9
C6 C1 C2 121.3(5)
C6 C1 H1A 119.3
C2 C1 H1A 119.3
C3 C2 C1 119.7(5)
C3 C2 H2A 120.1
C1 C2 H2A 120.1
C2 C3 C4 120.4(5)
C2 C3 Br1 119.4(4)
C4 C3 Br1 120.2(4)
C3 C4 C5 119.2(5)
C3 C4 H4 120.4
C5 C4 H4 120.4
C6 C5 C4 121.5(5)
C6 C5 H5 119.3
C4 C5 H5 119.3
C1 C6 C5 117.8(5)
C1 C6 C7 121.3(5)
C5 C6 C7 120.9(5)
N1 C7 C6 113.4(4)
N1 C7 C8 108.7(4)
C6 C7 C8 110.7(4)
N1 C7 H7 108.0
C6 C7 H7 108.0
C8 C7 H7 108.0
C7 C8 H8A 109.5
C7 C8 H8B 109.5
H8A C8 H8B 109.5
C7 C8 H8C 109.5
H8A C8 H8C 109.5
H8B C8 H8C 109.5
C10 C9 N1 121.0(5)
C10 C9 C14 117.6(6)
N1 C9 C14 121.4(5)
C9 C10 C11 121.7(5)
C9 C10 H10 119.2
C11 C10 H10 119.2
C12 C11 C10 120.2(6)
C12 C11 H11 119.9
C10 C11 H11 119.9
C11 C12 C13 119.6(6)
C11 C12 H12 120.2
C13 C12 H12 120.2
C14 C13 C12 120.3(5)
C14 C13 H13 119.8
C12 C13 H13 119.8
C13 C14 C9 120.6(6)
C13 C14 H14 119.7
C9 C14 H14 119.7
C16 C15 C20 119.2(5)
C16 C15 H15 120.4
C20 C15 H15 120.4
C15 C16 C17 121.5(5)
C15 C16 Br3 119.5(4)
C17 C16 Br3 119.0(4)
C18 C17 C16 118.4(5)
C18 C17 H17 120.8
C16 C17 H17 120.8
C17 C18 C19 122.3(5)
C17 C18 H18 118.9
C19 C18 H18 118.9
C20 C19 C18 117.0(4)
C20 C19 C21 121.4(5)
C18 C19 C21 121.6(5)
C19 C20 C15 121.7(5)
C19 C20 H20 119.1
C15 C20 H20 119.1
N2 C21 C19 113.7(4)
N2 C21 C22 108.6(5)
C19 C21 C22 110.1(5)
N2 C21 H21 108.1
C19 C21 H21 108.1
C22 C21 H21 108.1
C21 C22 H22A 109.5
C21 C22 H22B 109.5
H22A C22 H22B 109.5
C21 C22 H22C 109.5
H22A C22 H22C 109.5
H22B C22 H22C 109.5
N2 C23 C24 120.5(5)
N2 C23 C28 122.7(5)
C24 C23 C28 116.7(5)
C25 C24 C23 120.7(5)
C25 C24 H24 119.6
C23 C24 H24 119.6
C26 C25 C24 121.1(5)
C26 C25 H25 119.5
C24 C25 H25 119.5
C25 C26 C27 119.4(5)
C25 C26 H26 120.3
C27 C26 H26 120.3
C26 C27 C28 121.0(5)
C26 C27 H27 119.5
C28 C27 H27 119.5
C27 C28 C23 121.1(5)
C27 C28 H28 119.4
C23 C28 H28 119.4

loop_
_geom_bond_atom_site_label_1
_geom_bond_atom_site_label_2
_geom_bond_distance
Br1 C3 1.904(5)
Br3 C16 1.914(5)
N1 C9 1.374(6)
N1 C7 1.452(6)
N1 H1 0.8600
N2 C23 1.379(6)
N2 C21 1.442(6)
N2 H2 0.8600
C1 C6 1.379(6)
C1 C2 1.390(7)
C1 H1A 0.9300
C2 C3 1.369(6)
C2 H2A 0.9300
C3 C4 1.373(6)
C4 C5 1.392(7)
C4 H4 0.9300
C5 C6 1.383(6)
C5 H5 0.9300
C6 C7 1.528(6)
C7 C8 1.550(7)
C7 H7 0.9800
C8 H8A 0.9600
C8 H8B 0.9600
C8 H8C 0.9600
C9 C10 1.372(7)
C9 C14 1.407(7)
C10 C11 1.373(7)
C10 H10 0.9300
C11 C12 1.369(7)
C11 H11 0.9300
C12 C13 1.376(7)
C12 H12 0.9300
C13 C14 1.370(7)
C13 H13 0.9300
C14 H14 0.9300
C15 C16 1.353(6)
C15 C20 1.383(7)
C15 H15 0.9300
C16 C17 1.375(7)
C17 C18 1.367(6)
C17 H17 0.9300
C18 C19 1.390(7)
C18 H18 0.9300
C19 C20 1.372(7)
C19 C21 1.513(7)
C20 H20 0.9300
C21 C22 1.534(7)
C21 H21 0.9800
C22 H22A 0.9600
C22 H22B 0.9600
C22 H22C 0.9600
C23 C24 1.398(7)
C23 C28 1.399(6)
C24 C25 1.381(7)
C24 H24 0.9300
C25 C26 1.355(7)
C25 H25 0.9300
C26 C27 1.363(7)
C26 H26 0.9300
C27 C28 1.370(6)
C27 H27 0.9300
C28 H28 0.9300

loop_
_geom_torsion_atom_site_label_1
_geom_torsion_atom_site_label_2
_geom_torsion_atom_site_label_3
_geom_torsion_atom_site_label_4
_geom_torsion
C6 C1 C2 C3 -0.3(8)
C1 C2 C3 C4 -0.6(8)
C1 C2 C3 Br1 -178.3(4)
C2 C3 C4 C5 0.8(8)
Br1 C3 C4 C5 178.5(4)
C3 C4 C5 C6 -0.1(8)
C2 C1 C6 C5 1.0(7)
C2 C1 C6 C7 -177.8(5)
C4 C5 C6 C1 -0.8(8)
C4 C5 C6 C7 178.0(5)
C9 N1 C7 C6 61.5(6)
C9 N1 C7 C8 -174.9(5)
C1 C6 C7 N1 -135.4(5)
C5 C6 C7 N1 45.9(6)
C1 C6 C7 C8 102.1(6)
C5 C6 C7 C8 -76.6(6)
C7 N1 C9 C10 -151.9(5)
C7 N1 C9 C14 30.0(8)
N1 C9 C10 C11 -177.2(5)
C14 C9 C10 C11 1.0(10)
C9 C10 C11 C12 1.0(11)
C10 C11 C12 C13 -1.8(12)
C11 C12 C13 C14 0.6(11)
C12 C13 C14 C9 1.5(11)
C10 C9 C14 C13 -2.3(10)
N1 C9 C14 C13 175.9(5)
C20 C15 C16 C17 -0.1(8)
C20 C15 C16 Br3 178.4(4)
C15 C16 C17 C18 0.2(8)
Br3 C16 C17 C18 -178.2(4)
C16 C17 C18 C19 0.2(8)
C17 C18 C19 C20 -0.8(8)
C17 C18 C19 C21 -179.5(5)
C18 C19 C20 C15 1.0(8)
C21 C19 C20 C15 179.7(5)
C16 C15 C20 C19 -0.6(8)
C23 N2 C21 C19 67.7(6)
C23 N2 C21 C22 -169.3(4)
C20 C19 C21 N2 38.6(8)
C18 C19 C21 N2 -142.8(5)
C20 C19 C21 C22 -83.6(6)
C18 C19 C21 C22 95.0(7)
C21 N2 C23 C24 -170.7(5)
C21 N2 C23 C28 12.5(7)
N2 C23 C24 C25 -176.8(5)
C28 C23 C24 C25 0.2(7)
C23 C24 C25 C26 0.9(9)
C24 C25 C26 C27 -1.2(10)
C25 C26 C27 C28 0.3(9)
C26 C27 C28 C23 0.8(9)
N2 C23 C28 C27 175.9(5)
C24 C23 C28 C27 -1.1(8)
